data_7223796
loop_
_publ_author_name
'Slabbert, C.'
'Rademeyer, M.'

_publ_section_title
;
 Structures and trends of one-dimensional halide-bridged polymers of
 five-coordinate cadmium(ii) and mercury(ii) with benzopyridine and
 -pyrazine-type N-donor ligands
;
_journal_issue 47
_journal_name_full CrystEngComm
_journal_page_first 9070
_journal_paper_doi 10.1039/C5CE01333J
_journal_volume 17
_journal_year 2015
_chemical_formula_moiety 'C9 H7 Br2 Hg N'
_chemical_formula_sum 'C9 H7 Br2 Hg N'
_chemical_formula_weight 489.57
_chemical_name_common catena-(bis(2-bromo)-(quinoline)-mercury)
_chemical_name_systematic
;
catena-(bis(2-bromo)-(quinoline)-mercury)
;
_space_group_crystal_system triclinic
_space_group_IT_number 2
_space_group_name_Hall '-P 1'
_space_group_name_H-M_alt 'P -1'
_symmetry_space_group_name_Hall '-P 1'
_symmetry_space_group_name_H-M 'P -1'
_atom_sites_solution_hydrogens geom
_atom_sites_solution_primary difmap
_atom_sites_solution_secondary difmap
_audit_creation_method SHELXL-2014
_audit_update_record
;
2015-06-26 deposited with the CCDC.
2015-10-19 downloaded from the CCDC.
;
_cell_angle_alpha 112.155(3)
_cell_angle_beta 91.133(3)
_cell_angle_gamma 91.574(3)
_cell_formula_units_Z 2
_cell_length_a 7.6214(10)
_cell_length_b 7.6716(11)
_cell_length_c 10.0092(14)
_cell_measurement_temperature 293(2)
_cell_volume 541.52(13)
_computing_cell_refinement 'SAINT (Bruker, 2014)'
_computing_data_collection 'APEX2 (Bruker, 2014)'
_computing_data_reduction 'SAINT (Bruker, 2014)'
_computing_molecular_graphics
;
 ORTEP-3 for Windows (Farrugia, 1997), 
 Mercury (Macrae <i>et al</i>., 2008)
;
_computing_publication_material 'SHELXL-2014, PLATON (Spek, 2009)'
_computing_structure_refinement 'SHELXTL, SHELXL-2014/7 (Sheldrick, 2015)'
_computing_structure_solution 'SHELXTS (Sheldrick, 2015)'
_diffrn_ambient_temperature 293(2)
_diffrn_detector_area_resol_mean 10.24
_diffrn_measured_fraction_theta_full 0.999
_diffrn_measured_fraction_theta_max 1.000
_diffrn_measurement_device_type 'Bruker kappa, Photon 100 CMOS'
_diffrn_measurement_method '\f and \w scans'
_diffrn_radiation_type MoK\a
_diffrn_radiation_wavelength 0.71073
_diffrn_reflns_av_R_equivalents 0.0596
_diffrn_reflns_av_unetI/netI 0.0491
_diffrn_reflns_laue_measured_fraction_full 0.999
_diffrn_reflns_laue_measured_fraction_max 1.000
_diffrn_reflns_limit_h_max 9
_diffrn_reflns_limit_h_min -9
_diffrn_reflns_limit_k_max 9
_diffrn_reflns_limit_k_min -9
_diffrn_reflns_limit_l_max 12
_diffrn_reflns_limit_l_min -12
_diffrn_reflns_number 8350
_diffrn_reflns_point_group_measured_fraction_full 0.999
_diffrn_reflns_point_group_measured_fraction_max 1.000
_diffrn_reflns_theta_full 25.242
_diffrn_reflns_theta_max 26.370
_diffrn_reflns_theta_min 2.675
_exptl_absorpt_coefficient_mu 21.542
_exptl_absorpt_correction_T_max 0.7473
_exptl_absorpt_correction_T_min 0.1873
_exptl_absorpt_correction_type multi-scan
_exptl_absorpt_process_details 'SADABS (Bruker, 2014)'
_exptl_crystal_colour colourless
_exptl_crystal_density_diffrn 3.002
_exptl_crystal_density_method 'not measured'
_exptl_crystal_description block
_exptl_crystal_F_000 436
_exptl_crystal_size_max 0.244
_exptl_crystal_size_mid 0.204
_exptl_crystal_size_min 0.100
_refine_diff_density_max 2.132
_refine_diff_density_min -0.791
_refine_diff_density_rms 0.239
_refine_ls_extinction_method none
_refine_ls_goodness_of_fit_ref 1.087
_refine_ls_hydrogen_treatment constr
_refine_ls_matrix_type full
_refine_ls_number_parameters 118
_refine_ls_number_reflns 2224
_refine_ls_number_restraints 33
_refine_ls_restrained_S_all 1.080
_refine_ls_R_factor_all 0.0512
_refine_ls_R_factor_gt 0.0402
_refine_ls_shift/su_max 0.000
_refine_ls_shift/su_mean 0.000
_refine_ls_structure_factor_coef Fsqd
_refine_ls_weighting_details 'w=1/[\s^2^(Fo^2^)+(0.0372P)^2^+3.2101P] where P=(Fo^2^+2Fc^2^)/3'
_refine_ls_weighting_scheme calc
_refine_ls_wR_factor_gt 0.0943
_refine_ls_wR_factor_ref 0.1006
_reflns_Friedel_coverage 0.000
_reflns_number_gt 1882
_reflns_number_total 2224
_reflns_threshold_expression 'I > 2\s(I)'
_cod_data_source_file c5ce01333j2.cif
_cod_data_source_block shelx
_cod_database_code 7223796
_shelx_space_group_comment
;
The symmetry employed for this shelxl refinement is uniquely defined
by the following loop, which should always be used as a source of
symmetry information in preference to the above space-group names.
They are only intended as comments.
;
_shelx_estimated_absorpt_t_min 0.077
_shelx_estimated_absorpt_t_max 0.222
_shelxl_version_number 2014-3

loop_
_space_group_symop_operation_xyz
'x, y, z'
'-x, -y, -z'

loop_
_atom_site_label
_atom_site_type_symbol
_atom_site_fract_x
_atom_site_fract_y
_atom_site_fract_z
_atom_site_U_iso_or_equiv
_atom_site_adp_type
_atom_site_occupancy
_atom_site_site_symmetry_order
_atom_site_calc_flag
_atom_site_refinement_flags_posn
_atom_site_refinement_flags_adp
Hg1 Hg 0.74594(5) 0.48459(5) 0.93808(4) 0.04314(16) Uani 1 1 d . U
Br1 Br 0.59150(12) 0.73873(13) 1.14549(10) 0.0438(2) Uani 1 1 d . U
Br2 Br 0.92344(12) 0.22626(13) 0.95882(11) 0.0425(2) Uani 1 1 d . U
N1 N 0.7250(9) 0.5725(10) 0.7466(8) 0.0339(15) Uani 1 1 d . U
C9 C 0.7594(11) 0.4561(11) 0.6086(9) 0.0308(16) Uani 1 1 d . U
C4 C 0.7445(11) 0.5186(12) 0.4935(10) 0.0323(17) Uani 1 1 d . U
C1 C 0.6785(12) 0.7457(13) 0.7705(11) 0.043(2) Uani 1 1 d . U
H1 H 0.6569 0.8246 0.8648 0.052 Uiso 1 1 calc R U
C8 C 0.8081(12) 0.2696(12) 0.5774(9) 0.0364(19) Uani 1 1 d . U
H8 H 0.8166 0.2248 0.6515 0.044 Uiso 1 1 calc R U
C5 C 0.7820(13) 0.3950(14) 0.3521(10) 0.042(2) Uani 1 1 d . U
H5 H 0.7757 0.4364 0.2760 0.050 Uiso 1 1 calc R U
C2 C 0.6600(13) 0.8173(13) 0.6615(11) 0.046(2) Uani 1 1 d . U
H2 H 0.6257 0.9402 0.6836 0.055 Uiso 1 1 calc R U
C6 C 0.8272(13) 0.2161(14) 0.3277(10) 0.045(2) Uani 1 1 d . U
H6 H 0.8478 0.1340 0.2341 0.054 Uiso 1 1 calc R U
C7 C 0.8430(13) 0.1541(13) 0.4405(10) 0.042(2) Uani 1 1 d . U
H7 H 0.8778 0.0322 0.4223 0.051 Uiso 1 1 calc R U
C3 C 0.6923(12) 0.7063(13) 0.5248(11) 0.042(2) Uani 1 1 d . U
H3 H 0.6806 0.7517 0.4512 0.050 Uiso 1 1 calc R U

loop_
_atom_site_aniso_label
_atom_site_aniso_U_11
_atom_site_aniso_U_22
_atom_site_aniso_U_33
_atom_site_aniso_U_23
_atom_site_aniso_U_13
_atom_site_aniso_U_12
Hg1 0.0487(2) 0.0470(2) 0.0347(2) 0.01550(17) 0.00663(15) 0.01296(17)
Br1 0.0408(5) 0.0386(5) 0.0379(5) -0.0017(4) 0.0069(4) -0.0007(4)
Br2 0.0413(5) 0.0369(5) 0.0481(5) 0.0148(4) -0.0030(4) 0.0035(4)
N1 0.040(4) 0.030(3) 0.032(3) 0.011(3) 0.003(3) 0.003(3)
C9 0.035(4) 0.025(4) 0.031(4) 0.008(3) 0.000(3) -0.006(3)
C4 0.034(4) 0.031(4) 0.035(4) 0.017(3) 0.000(3) -0.005(3)
C1 0.050(5) 0.033(4) 0.043(5) 0.009(4) 0.013(4) 0.009(4)
C8 0.050(5) 0.033(4) 0.027(4) 0.012(3) 0.000(4) 0.001(4)
C5 0.052(6) 0.043(5) 0.033(4) 0.018(4) 0.005(4) -0.004(4)
C2 0.057(6) 0.030(5) 0.051(5) 0.015(4) 0.006(5) 0.011(4)
C6 0.057(6) 0.045(5) 0.026(4) 0.007(4) 0.007(4) 0.001(4)
C7 0.060(6) 0.027(4) 0.034(4) 0.005(3) 0.002(4) 0.006(4)
C3 0.048(5) 0.037(4) 0.045(5) 0.021(4) 0.006(4) -0.001(4)

loop_
_atom_type_symbol
_atom_type_description
_atom_type_scat_dispersion_real
_atom_type_scat_dispersion_imag
_atom_type_scat_source
C C 0.0033 0.0016 'International Tables Vol C Tables 4.2.6.8 and 6.1.1.4'
H H 0.0000 0.0000 'International Tables Vol C Tables 4.2.6.8 and 6.1.1.4'
N N 0.0061 0.0033 'International Tables Vol C Tables 4.2.6.8 and 6.1.1.4'
Br Br -0.2901 2.4595 'International Tables Vol C Tables 4.2.6.8 and 6.1.1.4'
Hg Hg -2.3894 9.2266 'International Tables Vol C Tables 4.2.6.8 and 6.1.1.4'

loop_
_geom_angle_atom_site_label_1
_geom_angle_atom_site_label_2
_geom_angle_atom_site_label_3
_geom_angle
_geom_angle_site_symmetry_3
N1 Hg1 Br2 127.17(18) .
N1 Hg1 Br1 105.91(18) .
Br2 Hg1 Br1 126.22(4) .
N1 Hg1 Br1 91.93(18) 2_667
Br2 Hg1 Br1 96.12(3) 2_667
Br1 Hg1 Br1 89.44(3) 2_667
Hg1 Br1 Hg1 90.56(3) 2_667
C1 N1 C9 118.7(8) .
C1 N1 Hg1 117.8(6) .
C9 N1 Hg1 123.4(5) .
N1 C9 C8 120.9(8) .
N1 C9 C4 121.0(8) .
C8 C9 C4 118.1(8) .
C9 C4 C5 119.6(8) .
C9 C4 C3 118.1(8) .
C5 C4 C3 122.3(8) .
N1 C1 C2 123.5(9) .
N1 C1 H1 118.2 .
C2 C1 H1 118.2 .
C7 C8 C9 120.9(8) .
C7 C8 H8 119.5 .
C9 C8 H8 119.5 .
C6 C5 C4 119.9(9) .
C6 C5 H5 120.1 .
C4 C5 H5 120.1 .
C3 C2 C1 119.2(9) .
C3 C2 H2 120.4 .
C1 C2 H2 120.4 .
C5 C6 C7 120.8(9) .
C5 C6 H6 119.6 .
C7 C6 H6 119.6 .
C8 C7 C6 120.6(9) .
C8 C7 H7 119.7 .
C6 C7 H7 119.7 .
C2 C3 C4 119.5(9) .
C2 C3 H3 120.3 .
C4 C3 H3 120.3 .

loop_
_geom_bond_atom_site_label_1
_geom_bond_atom_site_label_2
_geom_bond_distance
_geom_bond_site_symmetry_2
Hg1 N1 2.263(7) .
Hg1 Br2 2.4995(10) .
Hg1 Br1 2.5819(10) .
Hg1 Br1 2.9733(10) 2_667
Br1 Hg1 2.9733(10) 2_667
N1 C1 1.318(11) .
N1 C9 1.368(11) .
C9 C8 1.407(12) .
C9 C4 1.409(12) .
C4 C5 1.415(13) .
C4 C3 1.424(13) .
C1 C2 1.401(14) .
C1 H1 0.9300 .
C8 C7 1.358(12) .
C8 H8 0.9300 .
C5 C6 1.356(14) .
C5 H5 0.9300 .
C2 C3 1.344(14) .
C2 H2 0.9300 .
C6 C7 1.384(13) .
C6 H6 0.9300 .
C7 H7 0.9300 .
C3 H3 0.9300 .

loop_
_geom_hbond_atom_site_label_D
_geom_hbond_atom_site_label_H
_geom_hbond_atom_site_label_A
_geom_hbond_distance_DH
_geom_hbond_distance_HA
_geom_hbond_distance_DA
_geom_hbond_angle_DHA
_geom_hbond_site_symmetry_A
C2 H2 Br1 0.93 2.98 3.814(9) 149.7 2_677

loop_
_geom_torsion_atom_site_label_1
_geom_torsion_atom_site_label_2
_geom_torsion_atom_site_label_3
_geom_torsion_atom_site_label_4
_geom_torsion
C1 N1 C9 C8 -179.5(9)
Hg1 N1 C9 C8 1.1(11)
C1 N1 C9 C4 -0.5(12)
Hg1 N1 C9 C4 -179.9(6)
N1 C9 C4 C5 179.7(8)
C8 C9 C4 C5 -1.3(13)
N1 C9 C4 C3 -0.1(12)
C8 C9 C4 C3 179.0(8)
C9 N1 C1 C2 0.9(14)
Hg1 N1 C1 C2 -179.7(8)
N1 C9 C8 C7 -179.8(8)
C4 C9 C8 C7 1.2(13)
C9 C4 C5 C6 1.8(14)
C3 C4 C5 C6 -178.4(9)
N1 C1 C2 C3 -0.7(15)
C4 C5 C6 C7 -2.2(15)
C9 C8 C7 C6 -1.6(15)
C5 C6 C7 C8 2.1(15)
C1 C2 C3 C4 0.0(15)
C9 C4 C3 C2 0.3(13)
C5 C4 C3 C2 -179.4(9)
